data_2015282
loop_
_publ_author_name
'Demir, Selcuk'
'Yilmaz, Veysel T.'
'Harrison, William T. A.'

_publ_section_title
;
 (3-Hydroxy-2-pyridylmethyl)dimethylammonium dihydrogenphosphate
;
_journal_coeditor_code SQ3006
_journal_issue 4
_journal_name_full 'Acta Crystallographica Section C'
_journal_page_first o216
_journal_page_last o218
_journal_paper_doi 10.1107/S0108270106005853
_journal_volume 62
_journal_year 2006
_chemical_formula_iupac 'C8 H13 N2 O +, H2 O4 P -'
_chemical_formula_moiety 'C8 H13 N2 O +, H2 O4 P -'
_chemical_formula_sum 'C8 H15 N2 O5 P'
_chemical_formula_weight 250.19
_chemical_name_systematic
;
(3-Hydroxy-2-pyridylmethyl)dimethylammonium dihydrogenphosphate
;
_space_group_IT_number 14
_symmetry_cell_setting monoclinic
_symmetry_space_group_name_Hall '-P 2ybc'
_symmetry_space_group_name_H-M 'P 1 21/c 1'
_atom_sites_solution_hydrogens geom
_atom_sites_solution_primary direct
_atom_sites_solution_secondary difmap
_audit_creation_method SHELXL-97
_cell_angle_alpha 90.00
_cell_angle_beta 109.3578(11)
_cell_angle_gamma 90.00
_cell_formula_units_Z 4
_cell_length_a 10.7601(2)
_cell_length_b 11.9724(2)
_cell_length_c 8.91220(10)
_cell_measurement_reflns_used 4901
_cell_measurement_temperature 120(2)
_cell_measurement_theta_max 27.48
_cell_measurement_theta_min 2.91
_cell_volume 1083.20(3)
_computing_cell_refinement 'HKL Scalepack (Otwinowski & Minor ,1997)'
_computing_data_collection 'Collect (Nonius, 1998)'
_computing_data_reduction 'HKL Denzo (Otwinowski & Minor, 1997) and Scalepack'
_computing_molecular_graphics 'ORTEP3 (Farrugia, 1997)'
_computing_publication_material SHELXL97
_computing_structure_refinement 'SHELXL97 (Sheldrick, 1997)'
_computing_structure_solution 'SHELXS97 (Sheldrick, 1997)'
_diffrn_ambient_temperature 120(2)
_diffrn_measured_fraction_theta_full 0.995
_diffrn_measured_fraction_theta_max 0.995
_diffrn_measurement_device_type 'Nonius KappaCCD'
_diffrn_measurement_method '\w and \f'
_diffrn_radiation_monochromator graphite
_diffrn_radiation_source 'fine-focus sealed tube'
_diffrn_radiation_type MoK\a
_diffrn_radiation_wavelength 0.71073
_diffrn_reflns_av_R_equivalents 0.0292
_diffrn_reflns_av_sigmaI/netI 0.0165
_diffrn_reflns_limit_h_max 13
_diffrn_reflns_limit_h_min -13
_diffrn_reflns_limit_k_max 15
_diffrn_reflns_limit_k_min -15
_diffrn_reflns_limit_l_max 11
_diffrn_reflns_limit_l_min -10
_diffrn_reflns_number 22984
_diffrn_reflns_theta_full 27.53
_diffrn_reflns_theta_max 27.53
_diffrn_reflns_theta_min 2.96
_diffrn_standards_decay_% 0
_diffrn_standards_interval_count 0
_diffrn_standards_number 0
_exptl_absorpt_coefficient_mu 0.263
_exptl_absorpt_correction_T_max 0.914
_exptl_absorpt_correction_T_min 0.914
_exptl_absorpt_correction_type multi-scan
_exptl_absorpt_process_details '(SADABS; Bruker, 2003)'
_exptl_crystal_colour colourless
_exptl_crystal_density_diffrn 1.534
_exptl_crystal_density_method 'not measured'
_exptl_crystal_description cube
_exptl_crystal_F_000 528
_exptl_crystal_size_max 0.35
_exptl_crystal_size_mid 0.35
_exptl_crystal_size_min 0.35
_refine_diff_density_max 0.315
_refine_diff_density_min -0.391
_refine_ls_extinction_coef 0.034(2)
_refine_ls_extinction_expression Fc^*^=kFc[1+0.001xFc^2^\l^3^/sin(2\q)]^-1/4^
_refine_ls_extinction_method SHELXL97
_refine_ls_goodness_of_fit_ref 1.054
_refine_ls_hydrogen_treatment mixed
_refine_ls_matrix_type full
_refine_ls_number_parameters 160
_refine_ls_number_reflns 2481
_refine_ls_number_restraints 0
_refine_ls_restrained_S_all 1.054
_refine_ls_R_factor_all 0.0303
_refine_ls_R_factor_gt 0.0271
_refine_ls_shift/su_max 0.001
_refine_ls_shift/su_mean 0.000
_refine_ls_structure_factor_coef Fsqd
_refine_ls_weighting_details 'calc w=1/[\s^2^(Fo^2^)+(0.0283P)^2^+0.7457P] where P=(Fo^2^+2Fc^2^)/3'
_refine_ls_weighting_scheme calc
_refine_ls_wR_factor_gt 0.0681
_refine_ls_wR_factor_ref 0.0702
_reflns_number_gt 2282
_reflns_number_total 2481
_reflns_threshold_expression I>2\s(I)
_cod_data_source_file sq3006.cif
_cod_data_source_block I
_cod_original_sg_symbol_H-M 'P 21/c'
_cod_database_code 2015282
_cod_database_fobs_code 2015282

loop_
_symmetry_equiv_pos_as_xyz
'x, y, z'
'-x, y+1/2, -z+1/2'
'-x, -y, -z'
'x, -y-1/2, z-1/2'

loop_
_atom_site_type_symbol
_atom_site_label
_atom_site_fract_x
_atom_site_fract_y
_atom_site_fract_z
_atom_site_U_iso_or_equiv
_atom_site_adp_type
_atom_site_calc_flag
_atom_site_refinement_flags
_atom_site_occupancy
P P1 0.16330(3) 0.71981(2) 0.04893(3) 0.00932(11) Uani d . 1
O O1 0.07862(8) 0.63731(7) 0.09668(10) 0.01391(19) Uani d . 1
O O2 0.27118(8) 0.77220(7) 0.18593(10) 0.0140(2) Uani d . 1
O O3 0.07854(9) 0.81843(7) -0.05028(11) 0.01291(19) Uani d . 1
H H1 0.0063(18) 0.8024(13) -0.103(2) 0.015 Uiso d . 1
O O4 0.22776(9) 0.65744(7) -0.06218(11) 0.0161(2) Uani d . 1
H H2 0.2383(16) 0.6904(14) -0.141(2) 0.019 Uiso d . 1
C C1 0.59183(12) 0.75960(10) 0.22578(14) 0.0122(2) Uani d . 1
C C2 0.54888(12) 0.65224(10) 0.17002(15) 0.0146(2) Uani d . 1
H H2A 0.4575 0.6351 0.1312 0.017 Uiso calc R 1
C C3 0.64144(12) 0.57163(10) 0.17232(15) 0.0149(3) Uani d . 1
H H3A 0.6146 0.4983 0.1345 0.018 Uiso calc R 1
C C4 0.77402(12) 0.59911(10) 0.23047(15) 0.0141(2) Uani d . 1
H H4A 0.8372 0.5434 0.2317 0.017 Uiso calc R 1
C C5 0.72734(12) 0.78147(10) 0.28192(14) 0.0108(2) Uani d . 1
C C6 0.78105(12) 0.89447(10) 0.34491(14) 0.0116(2) Uani d . 1
H H6A 0.8630 0.8842 0.4363 0.014 Uiso calc R 1
H H6B 0.7165 0.9329 0.3843 0.014 Uiso calc R 1
C C7 0.91019(12) 0.91808(10) 0.16085(15) 0.0149(3) Uani d . 1
H H7A 0.9909 0.9022 0.2496 0.022 Uiso calc R 1
H H7B 0.9298 0.9708 0.0876 0.022 Uiso calc R 1
H H7C 0.8757 0.8486 0.1043 0.022 Uiso calc R 1
C C8 0.68967(12) 1.00072(11) 0.09135(15) 0.0173(3) Uani d . 1
H H8A 0.7137 1.0513 0.0189 0.026 Uiso calc R 1
H H8B 0.6286 1.0387 0.1351 0.026 Uiso calc R 1
H H8C 0.6472 0.9339 0.0331 0.026 Uiso calc R 1
N N1 0.81642(10) 0.70141(9) 0.28498(12) 0.0124(2) Uani d . 1
N N2 0.81024(10) 0.96771(8) 0.22321(12) 0.0112(2) Uani d . 1
H H3 0.8478(15) 1.0340(13) 0.2821(18) 0.013 Uiso d . 1
O O5 0.50784(9) 0.84319(7) 0.22640(12) 0.0173(2) Uani d . 1
H H4 0.4285(18) 0.8154(14) 0.205(2) 0.021 Uiso d . 1

loop_
_atom_site_aniso_label
_atom_site_aniso_U_11
_atom_site_aniso_U_22
_atom_site_aniso_U_33
_atom_site_aniso_U_12
_atom_site_aniso_U_13
_atom_site_aniso_U_23
P1 0.00841(16) 0.00994(16) 0.00926(16) 0.00023(10) 0.00246(11) 0.00080(10)
O1 0.0108(4) 0.0137(4) 0.0159(4) -0.0009(3) 0.0026(3) 0.0048(3)
O2 0.0093(4) 0.0201(5) 0.0121(4) -0.0032(3) 0.0029(3) -0.0024(3)
O3 0.0098(4) 0.0108(4) 0.0162(4) 0.0004(3) 0.0017(3) 0.0024(3)
O4 0.0211(5) 0.0158(4) 0.0132(4) 0.0059(4) 0.0083(4) 0.0017(3)
C1 0.0109(5) 0.0129(6) 0.0131(5) 0.0009(4) 0.0044(4) 0.0011(4)
C2 0.0116(6) 0.0153(6) 0.0162(6) -0.0027(5) 0.0038(5) -0.0005(5)
C3 0.0165(6) 0.0120(6) 0.0154(6) -0.0016(5) 0.0041(5) -0.0011(4)
C4 0.0134(6) 0.0128(6) 0.0155(6) 0.0018(4) 0.0041(5) -0.0003(5)
C5 0.0109(6) 0.0118(5) 0.0098(5) -0.0006(4) 0.0036(4) 0.0006(4)
C6 0.0115(5) 0.0123(5) 0.0111(5) -0.0012(4) 0.0042(4) -0.0015(4)
C7 0.0151(6) 0.0136(6) 0.0191(6) -0.0001(5) 0.0100(5) -0.0007(5)
C8 0.0131(6) 0.0184(6) 0.0169(6) -0.0006(5) 0.0001(5) 0.0033(5)
N1 0.0110(5) 0.0130(5) 0.0124(5) 0.0006(4) 0.0029(4) 0.0004(4)
N2 0.0106(5) 0.0099(5) 0.0123(5) -0.0007(4) 0.0029(4) -0.0009(4)
O5 0.0084(4) 0.0138(4) 0.0298(5) 0.0003(3) 0.0065(4) -0.0026(4)

loop_
_atom_type_symbol
_atom_type_description
_atom_type_scat_dispersion_real
_atom_type_scat_dispersion_imag
_atom_type_scat_source
C C 0.0033 0.0016 'International Tables Vol C Tables 4.2.6.8 and 6.1.1.4'
H H 0.0000 0.0000 'International Tables Vol C Tables 4.2.6.8 and 6.1.1.4'
N N 0.0061 0.0033 'International Tables Vol C Tables 4.2.6.8 and 6.1.1.4'
O O 0.0106 0.0060 'International Tables Vol C Tables 4.2.6.8 and 6.1.1.4'
P P 0.1023 0.0942 'International Tables Vol C Tables 4.2.6.8 and 6.1.1.4'

loop_
_geom_angle_atom_site_label_1
_geom_angle_atom_site_label_2
_geom_angle_atom_site_label_3
_geom_angle
_geom_angle_publ_flag
O1 P1 O2 114.83(5) y
O1 P1 O3 111.14(5) y
O2 P1 O3 106.81(5) y
O1 P1 O4 107.61(5) y
O2 P1 O4 108.91(5) y
O3 P1 O4 107.28(5) y
P1 O3 H1 115.3(12) ?
P1 O4 H2 120.8(11) ?
O5 C1 C2 122.65(11) ?
O5 C1 C5 118.63(11) ?
C2 C1 C5 118.72(11) ?
C3 C2 C1 118.97(11) ?
C3 C2 H2A 120.5 ?
C1 C2 H2A 120.5 ?
C2 C3 C4 119.14(11) ?
C2 C3 H3A 120.4 ?
C4 C3 H3A 120.4 ?
N1 C4 C3 122.46(11) ?
N1 C4 H4A 118.8 ?
C3 C4 H4A 118.8 ?
N1 C5 C1 121.53(11) ?
N1 C5 C6 116.66(10) ?
C1 C5 C6 121.80(11) ?
C5 C6 N2 113.62(9) ?
C5 C6 H6A 108.8 ?
N2 C6 H6A 108.8 ?
C5 C6 H6B 108.8 ?
N2 C6 H6B 108.8 ?
H6A C6 H6B 107.7 ?
N2 C7 H7A 109.5 ?
N2 C7 H7B 109.5 ?
H7A C7 H7B 109.5 ?
N2 C7 H7C 109.5 ?
H7A C7 H7C 109.5 ?
H7B C7 H7C 109.5 ?
N2 C8 H8A 109.5 ?
N2 C8 H8B 109.5 ?
H8A C8 H8B 109.5 ?
N2 C8 H8C 109.5 ?
H8A C8 H8C 109.5 ?
H8B C8 H8C 109.5 ?
C4 N1 C5 119.18(10) ?
C8 N2 C7 111.12(10) ?
C8 N2 C6 112.85(9) ?
C7 N2 C6 112.67(9) ?
C8 N2 H3 108.1(9) ?
C7 N2 H3 107.9(9) ?
C6 N2 H3 103.7(9) ?
C1 O5 H4 108.9(11) ?

loop_
_geom_bond_atom_site_label_1
_geom_bond_atom_site_label_2
_geom_bond_distance
_geom_bond_publ_flag
P1 O1 1.4980(9) y
P1 O2 1.5139(9) y
P1 O3 1.5726(9) y
P1 O4 1.5731(9) y
O3 H1 0.787(18) ?
O4 H2 0.848(18) ?
C1 O5 1.3497(15) ?
C1 C2 1.4001(17) ?
C1 C5 1.4005(17) ?
C2 C3 1.3822(17) ?
C2 H2A 0.9500 ?
C3 C4 1.3863(17) ?
C3 H3A 0.9500 ?
C4 N1 1.3406(16) ?
C4 H4A 0.9500 ?
C5 N1 1.3493(15) ?
C5 C6 1.5048(16) ?
C6 N2 1.5066(15) ?
C6 H6A 0.9900 ?
C6 H6B 0.9900 ?
C7 N2 1.4882(15) ?
C7 H7A 0.9800 ?
C7 H7B 0.9800 ?
C7 H7C 0.9800 ?
C8 N2 1.4865(15) ?
C8 H8A 0.9800 ?
C8 H8B 0.9800 ?
C8 H8C 0.9800 ?
N2 H3 0.963(15) ?
O5 H4 0.877(18) ?

loop_
_geom_hbond_atom_site_label_D
_geom_hbond_atom_site_label_H
_geom_hbond_atom_site_label_A
_geom_hbond_site_symmetry_A
_geom_hbond_distance_DH
_geom_hbond_distance_HA
_geom_hbond_distance_DA
_geom_hbond_angle_DHA
O3 H1 N1 4_475 0.787(18) 1.955(18) 2.7243(14) 166(2)
O4 H2 O2 4_575 0.848(18) 1.749(18) 2.5813(13) 167(2)
N2 H3 O1 2_655 0.963(15) 1.661(16) 2.6187(13) 173.0(10)
O5 H4 O2 . 0.877(18) 1.723(18) 2.5939(12) 172(2)
C6 H6A O1 4_676 0.99 2.30 3.2663(15) 165

loop_
_geom_torsion_atom_site_label_1
_geom_torsion_atom_site_label_2
_geom_torsion_atom_site_label_3
_geom_torsion_atom_site_label_4
_geom_torsion
O5 C1 C2 C3 179.47(11)
C5 C1 C2 C3 0.03(18)
C1 C2 C3 C4 0.34(18)
C2 C3 C4 N1 0.02(19)
O5 C1 C5 N1 179.75(11)
C2 C1 C5 N1 -0.79(18)
O5 C1 C5 C6 1.04(17)
C2 C1 C5 C6 -179.50(11)
N1 C5 C6 N2 85.24(13)
C1 C5 C6 N2 -95.99(13)
C3 C4 N1 C5 -0.77(18)
C1 C5 N1 C4 1.15(17)
C6 C5 N1 C4 179.93(10)
C5 C6 N2 C8 66.40(13)
C5 C6 N2 C7 -60.45(13)

loop_
_cod_related_entry_id
_cod_related_entry_database
_cod_related_entry_code
1 ChemSpider 21133575
